data_2009266
loop_
_publ_author_name
'Maxcy, Karen R.'
'Turnbull, Mark M.'

_publ_section_title
;
 <i>trans</i>-Bis(ethylenediamine)dinitrocobalt(III) perchlorate
;
_journal_issue 12
_journal_name_full 'Acta Crystallographica Section C'
_journal_page_first 1984
_journal_page_last 1986
_journal_paper_doi 10.1107/S010827019901197X
_journal_volume 55
_journal_year 1999
_chemical_formula_iupac '[Co(NO2 )2 (C2 H8 N2 )2  ]ClO4 '
_chemical_formula_moiety 'C4 H16  Co N6 O4 +, ClO4 -'
_chemical_formula_sum 'C4 H16 Cl Co N6 O8'
_chemical_formula_weight 370.61
_chemical_name_common 'bis-ethylenediaminedinitrocobalt(III) perchlor'
_space_group_IT_number 2
_symmetry_cell_setting triclinic
_symmetry_space_group_name_Hall '-P 1'
_symmetry_space_group_name_H-M 'P -1'
_audit_creation_method SHELXL-97
_cell_angle_alpha 114.015(10)
_cell_angle_beta 95.196(10)
_cell_angle_gamma 94.984(10)
_cell_formula_units_Z 4
_cell_length_a 6.718(10)
_cell_length_b 13.595(10)
_cell_length_c 15.637(10)
_cell_measurement_reflns_used 16
_cell_measurement_temperature 293(2)
_cell_measurement_theta_max 20.78
_cell_measurement_theta_min 11.85
_cell_volume 1287(2)
_computing_cell_refinement 'CAD-4 EXPRESS (Straver, 1992)'
_computing_data_collection 'CAD-4 EXPRESS (Straver, 1992)'
_computing_data_reduction 'MoLEN (Fair, 1990)'
_computing_publication_material SHELXL97
_computing_structure_refinement 'SHELXL97 (Sheldrick, 1997)'
_computing_structure_solution 'SHELXS97 (Sheldrick, 1990)'
_diffrn_ambient_temperature 293(2)
_diffrn_measured_fraction_theta_full 0.998
_diffrn_measured_fraction_theta_max 0.998
_diffrn_measurement_device_type CAD4
_diffrn_measurement_method '\q-2\q theta'
_diffrn_radiation_monochromator graphite
_diffrn_radiation_source 'fine-focus sealed tube'
_diffrn_radiation_type MoK\a
_diffrn_radiation_wavelength 0.71073
_diffrn_reflns_av_R_equivalents 0.0000
_diffrn_reflns_av_sigmaI/netI 0.0358
_diffrn_reflns_limit_h_max 8
_diffrn_reflns_limit_h_min 0
_diffrn_reflns_limit_k_max 18
_diffrn_reflns_limit_k_min -18
_diffrn_reflns_limit_l_max 20
_diffrn_reflns_limit_l_min -20
_diffrn_reflns_number 6468
_diffrn_reflns_theta_full 28.46
_diffrn_reflns_theta_max 28.46
_diffrn_reflns_theta_min 2.61
_diffrn_standards_decay_% 0.7
_diffrn_standards_interval_time 420
_diffrn_standards_number 3
_exptl_absorpt_coefficient_mu 1.592
_exptl_absorpt_correction_T_max .573
_exptl_absorpt_correction_T_min .523
_exptl_absorpt_correction_type psi-scan
_exptl_absorpt_process_details '(Fair, 1990)'
_exptl_crystal_colour yellow
_exptl_crystal_density_diffrn 1.913
_exptl_crystal_density_meas ?
_exptl_crystal_density_method 'not measured'
_exptl_crystal_description chunk
_exptl_crystal_F_000 760
_exptl_crystal_size_max .45
_exptl_crystal_size_mid .40
_exptl_crystal_size_min .35
_refine_diff_density_max 0.969
_refine_diff_density_min -0.644
_refine_ls_extinction_method none
_refine_ls_goodness_of_fit_ref 1.207
_refine_ls_hydrogen_treatment constr
_refine_ls_matrix_type full
_refine_ls_number_parameters 363
_refine_ls_number_reflns 6468
_refine_ls_number_restraints 0
_refine_ls_restrained_S_all 1.207
_refine_ls_R_factor_all 0.0847
_refine_ls_R_factor_gt 0.0630
_refine_ls_shift/su_max 0.018
_refine_ls_shift/su_mean 0.001
_refine_ls_structure_factor_coef Fsqd
_refine_ls_weighting_details 'w = 1/[\s^2^(Fo^2^)+(0.0516P)^2^+8.8786P] where P=(Fo^2^+2Fc^2^)/3'
_refine_ls_weighting_scheme calc
_refine_ls_wR_factor_ref 0.2043
_reflns_number_gt 4849
_reflns_number_total 6468
_reflns_threshold_expression I>2\s(I)
_cod_data_source_file fr1228.cif
_cod_data_source_block krm111
_cod_depositor_comments
;
The following automatic conversions were performed:
'_symmetry_cell_setting' value 'Triclinic' changed to 'triclinic'
according to '/home/saulius/struct/CIF-dictionaries/cif_core.dic'
dictionary named 'cif_core.dic' version 2.4.1 from 2010-06-29.

Automatic conversion script
Id: cif_fix_enum 1527 2010-12-29 10:47:43Z saulius 

The following automatic conversions were performed:

'_symmetry_cell_setting' value 'Triclinic' changed to 'triclinic'
according to /home/saulius/struct/CIF-dictionaries/cif_core.dic
dictionary named 'cif_core.dic' version 2.4.1 from 2010-06-29.

Automatic conversion script
Id: cif_fix_values 1715 2011-07-08 13:25:40Z adriana 

The following automatic conversions were performed:

'_exptl_crystal_density_meas' value 'not measured' was changed to '?'
- the value is perceived as not measured.

Automatic conversion script
Id: cif_fix_values 3008 2015-01-20 13:52:24Z robertas 

The following automatic conversions were performed:

'_refine_ls_weighting_scheme' value 'calc w =
1/[\s^2^(Fo^2^)+(0.0516P)^2^+8.8786P] where P=(Fo^2^+2Fc^2^)/3' was
changed to 'calc'. New tag '_refine_ls_weighting_details' was
created. The value of the new tag was set to 'w =
1/[\s^2^(Fo^2^)+(0.0516P)^2^+8.8786P] where P=(Fo^2^+2Fc^2^)/3'.

Automatic conversion script
Id: cif_fix_values 3143 2015-03-26 13:38:13Z robertas 
;
_cod_original_sg_symbol_H-M P-1
_cod_database_code 2009266
_cod_database_fobs_code 2009266

loop_
_symmetry_equiv_pos_as_xyz
'x, y, z'
'-x, -y, -z'

loop_
_atom_site_label
_atom_site_fract_x
_atom_site_fract_y
_atom_site_fract_z
_atom_site_U_iso_or_equiv
_atom_site_adp_type
_atom_site_calc_flag
_atom_site_refinement_flags
_atom_site_occupancy
_atom_site_disorder_assembly
_atom_site_disorder_group
_atom_site_type_symbol
Co1 0.23512(11) 0.74340(6) 0.24530(5) 0.02340(19) Uani d . 1 . . Co
N11 -0.0218(7) 0.7325(4) 0.1678(4) 0.0302(10) Uani d . 1 . . N
O11A -0.1022(8) 0.8140(4) 0.1785(4) 0.0506(13) Uani d . 1 . . O
O11B -0.1109(8) 0.6444(5) 0.1095(4) 0.0638(17) Uani d . 1 . . O
N12 0.4850(8) 0.7496(5) 0.3216(4) 0.0346(11) Uani d . 1 . . N
O12A 0.6330(8) 0.7215(6) 0.2851(5) 0.074(2) Uani d . 1 . . O
O12C 0.5099(19) 0.8024(17) 0.4100(9) 0.054(5) Uiso d P 0.50(4) A 1 O
O12D 0.4830(19) 0.7496(17) 0.4001(9) 0.054(5) Uiso d P 0.50(4) A 2 O
N13 0.2188(9) 0.5859(4) 0.1856(4) 0.0356(12) Uani d . 1 . . N
H13A 0.2602 0.5617 0.2291 0.043 Uiso calc R 1 . . H
H13B 0.0899 0.5562 0.1618 0.043 Uiso calc R 1 . . H
C13 0.3468(13) 0.5520(6) 0.1087(6) 0.054(2) Uani d . 1 . . C
H13C 0.2927 0.4801 0.0609 0.065 Uiso calc R 1 . . H
H13D 0.4830 0.5498 0.1338 0.065 Uiso calc R 1 . . H
N14 0.3854(8) 0.7426(5) 0.1435(4) 0.0387(12) Uani d . 1 . . N
H14A 0.3449 0.7912 0.1225 0.046 Uiso calc R 1 . . H
H14B 0.5182 0.7612 0.1652 0.046 Uiso calc R 1 . . H
C14 0.3484(14) 0.6330(8) 0.0663(6) 0.058(2) Uani d . 1 . . C
H14C 0.4535 0.6232 0.0260 0.070 Uiso calc R 1 . . H
H14D 0.2198 0.6229 0.0281 0.070 Uiso calc R 1 . . H
N15 0.2531(8) 0.9011(4) 0.3046(4) 0.0360(12) Uani d . 1 . . N
H15A 0.3765 0.9308 0.3024 0.043 Uiso calc R 1 . . H
H15B 0.1616 0.9226 0.2725 0.043 Uiso calc R 1 . . H
C15 0.2163(14) 0.9392(6) 0.4034(6) 0.056(2) Uani d . 1 . . C
H15C 0.1784 1.0119 0.4258 0.068 Uiso calc R 1 . . H
H15D 0.3366 0.9407 0.4434 0.068 Uiso calc R 1 . . H
N16 0.0836(8) 0.7467(4) 0.3476(4) 0.0326(11) Uani d . 1 . . N
H16A -0.0350 0.7032 0.3231 0.039 Uiso calc R 1 . . H
H16B 0.1539 0.7218 0.3846 0.039 Uiso calc R 1 . . H
C16 0.0471(12) 0.8600(7) 0.4050(6) 0.055(2) Uani d . 1 . . C
H16C 0.0388 0.8703 0.4696 0.066 Uiso calc R 1 . . H
H16D -0.0800 0.8730 0.3795 0.066 Uiso calc R 1 . . H
Co2 0.0000 0.0000 0.0000 0.0223(2) Uani d S 1 . . Co
N21 0.2147(7) -0.0623(4) 0.0423(4) 0.0308(11) Uani d . 1 . . N
O21A 0.2185(8) -0.0689(5) 0.1182(4) 0.0531(14) Uani d . 1 . . O
O21B 0.3452(8) -0.0986(5) -0.0079(4) 0.0542(14) Uani d . 1 . . O
N22 0.0439(7) 0.1243(4) 0.1228(4) 0.0309(10) Uani d . 1 . . N
H22A -0.0621 0.1617 0.1297 0.037 Uiso calc R 1 . . H
H22B 0.0565 0.1013 0.1692 0.037 Uiso calc R 1 . . H
C22 0.2306(10) 0.1954(5) 0.1290(5) 0.0372(14) Uani d . 1 . . C
H22C 0.3486 0.1667 0.1449 0.045 Uiso calc R 1 . . H
H22D 0.2307 0.2681 0.1775 0.045 Uiso calc R 1 . . H
N23 0.1942(7) 0.0842(4) -0.0378(4) 0.0285(10) Uani d . 1 . . N
H23A 0.3101 0.0549 -0.0441 0.034 Uiso calc R 1 . . H
H23B 0.1455 0.0824 -0.0940 0.034 Uiso calc R 1 . . H
C23 0.2338(10) 0.1984(5) 0.0343(5) 0.0351(13) Uani d . 1 . . C
H23C 0.1309 0.2395 0.0236 0.042 Uiso calc R 1 . . H
H23D 0.3642 0.2326 0.0312 0.042 Uiso calc R 1 . . H
Co3 0.5000 0.5000 0.5000 0.0232(2) Uani d S 1 . . Co
N31 0.3099(7) 0.5435(5) 0.4269(4) 0.0356(12) Uani d . 1 . . N
O31A 0.3361(9) 0.5283(6) 0.3456(4) 0.0706(19) Uani d . 1 . . O
O31B 0.1681(7) 0.5894(4) 0.4612(4) 0.0529(14) Uani d . 1 . . O
N32 0.4959(8) 0.3626(4) 0.3904(4) 0.0341(11) Uani d . 1 . . N
H32A 0.4477 0.3688 0.3375 0.041 Uiso calc R 1 B 1 H
H32B 0.6221 0.3455 0.3852 0.041 Uiso calc R 1 B 1 H
C32A 0.365(2) 0.2745(12) 0.4016(11) 0.037(4) Uiso d P 0.48(3) C 1 C
H32C 0.2950 0.2238 0.3401 0.044 Uiso calc PR 0.48(3) C 1 H
H32D 0.4486 0.2349 0.4263 0.044 Uiso calc PR 0.48(3) C 1 H
C32B 0.297(2) 0.2941(11) 0.3734(10) 0.036(4) Uiso d P 0.52(3) C 2 C
H32E 0.2000 0.3109 0.3331 0.043 Uiso calc PR 0.52(3) C 2 H
H32F 0.3117 0.2178 0.3418 0.043 Uiso calc PR 0.52(3) C 2 H
N33 0.2797(7) 0.4245(4) 0.5330(4) 0.0327(11) Uani d . 1 . . N
H33A 0.3180 0.4225 0.5889 0.039 Uiso calc R 1 . . H
H33B 0.1719 0.4605 0.5386 0.039 Uiso calc R 1 . . H
C33 0.2262(16) 0.3151(8) 0.4606(7) 0.080(3) Uani d . 1 . . C
H33C 0.1981 0.2672 0.4914 0.097 Uiso calc R 1 D 1 H
H33D 0.1019 0.3126 0.4225 0.097 Uiso calc R 1 D 1 H
Cl1 -0.2019(2) 0.40250(13) 0.21271(12) 0.0400(4) Uani d . 1 . . Cl
O11 -0.4098(10) 0.3707(7) 0.1853(6) 0.099(3) Uani d . 1 . . O
O12 -0.1670(11) 0.5170(5) 0.2584(6) 0.088(2) Uani d . 1 . . O
O13 -0.0890(13) 0.3674(7) 0.1366(5) 0.094(3) Uani d . 1 . . O
O14A -0.121(2) 0.3817(15) 0.2938(12) 0.067(4) Uiso d P 0.60(4) E 1 O
O14B -0.150(3) 0.336(2) 0.259(2) 0.074(7) Uiso d P 0.40(4) E 2 O
Cl2 -0.2453(3) 0.08092(14) 0.30860(14) 0.0449(4) Uani d . 1 . . Cl
O21 -0.2552(14) 0.1792(7) 0.3871(7) 0.111(3) Uani d . 1 . . O
O22 -0.0393(9) 0.0709(5) 0.2922(5) 0.0674(18) Uani d . 1 . . O
O23A -0.351(2) 0.0983(18) 0.2320(11) 0.090(6) Uiso d P 0.60(4) E 1 O
O23B -0.379(3) 0.040(3) 0.2281(16) 0.092(9) Uiso d P 0.40(4) E 2 O
O24 -0.3188(13) -0.0033(7) 0.3324(10) 0.141(5) Uani d . 1 . . O

loop_
_atom_site_aniso_label
_atom_site_aniso_U_11
_atom_site_aniso_U_22
_atom_site_aniso_U_33
_atom_site_aniso_U_12
_atom_site_aniso_U_13
_atom_site_aniso_U_23
Co1 0.0216(4) 0.0269(4) 0.0264(4) 0.0067(3) 0.0051(3) 0.0149(3)
N11 0.026(2) 0.038(3) 0.030(3) 0.006(2) 0.0063(19) 0.017(2)
O11A 0.043(3) 0.050(3) 0.065(4) 0.016(2) -0.005(2) 0.030(3)
O11B 0.048(3) 0.056(3) 0.068(4) 0.008(3) -0.020(3) 0.011(3)
N12 0.029(3) 0.042(3) 0.039(3) 0.004(2) 0.001(2) 0.023(2)
O12A 0.026(3) 0.114(6) 0.070(4) 0.026(3) 0.003(3) 0.024(4)
N13 0.047(3) 0.029(3) 0.032(3) 0.010(2) 0.000(2) 0.015(2)
C13 0.059(5) 0.041(4) 0.051(5) 0.023(3) 0.012(4) 0.004(3)
N14 0.034(3) 0.053(3) 0.045(3) 0.019(2) 0.014(2) 0.033(3)
C14 0.063(5) 0.080(6) 0.038(4) 0.030(4) 0.023(4) 0.024(4)
N15 0.034(3) 0.030(3) 0.045(3) 0.007(2) 0.003(2) 0.016(2)
C15 0.073(6) 0.040(4) 0.044(4) 0.008(4) 0.008(4) 0.005(3)
N16 0.028(2) 0.044(3) 0.032(3) 0.005(2) 0.005(2) 0.022(2)
C16 0.048(4) 0.066(5) 0.038(4) 0.009(4) 0.019(3) 0.007(4)
Co2 0.0162(4) 0.0264(5) 0.0280(5) 0.0050(4) 0.0026(4) 0.0148(4)
N21 0.020(2) 0.033(3) 0.044(3) 0.0055(19) 0.001(2) 0.021(2)
O21A 0.042(3) 0.082(4) 0.059(3) 0.020(3) 0.004(2) 0.052(3)
O21B 0.037(3) 0.068(4) 0.066(4) 0.032(3) 0.014(2) 0.030(3)
N22 0.028(2) 0.035(3) 0.030(3) 0.005(2) 0.0037(19) 0.014(2)
C22 0.034(3) 0.033(3) 0.037(3) -0.005(2) -0.004(3) 0.011(3)
N23 0.019(2) 0.037(3) 0.036(3) 0.0073(18) 0.0054(18) 0.021(2)
C23 0.033(3) 0.029(3) 0.044(4) -0.001(2) 0.005(3) 0.017(3)
Co3 0.0172(5) 0.0304(5) 0.0273(5) 0.0061(4) 0.0043(4) 0.0165(4)
N31 0.025(2) 0.042(3) 0.047(3) 0.005(2) -0.002(2) 0.026(3)
O31A 0.062(4) 0.120(6) 0.061(4) 0.024(4) 0.003(3) 0.068(4)
O31B 0.034(3) 0.053(3) 0.068(4) 0.020(2) -0.002(2) 0.021(3)
N32 0.026(2) 0.041(3) 0.035(3) 0.006(2) 0.007(2) 0.015(2)
N33 0.025(2) 0.040(3) 0.036(3) 0.002(2) 0.006(2) 0.019(2)
C33 0.080(6) 0.062(6) 0.066(6) -0.037(5) 0.036(5) -0.003(4)
Cl1 0.0399(8) 0.0364(8) 0.0446(9) 0.0047(6) 0.0133(7) 0.0166(7)
O11 0.049(4) 0.100(6) 0.117(7) -0.029(4) -0.014(4) 0.028(5)
O12 0.078(5) 0.045(4) 0.116(6) -0.008(3) 0.021(4) 0.009(4)
O13 0.107(6) 0.114(6) 0.069(5) 0.048(5) 0.057(4) 0.029(4)
Cl2 0.0393(8) 0.0357(8) 0.0562(11) 0.0038(6) 0.0107(7) 0.0149(7)
O21 0.116(7) 0.081(6) 0.105(7) 0.040(5) 0.019(5) 0.002(5)
O22 0.047(3) 0.067(4) 0.102(5) 0.009(3) 0.026(3) 0.045(4)
O24 0.075(5) 0.103(7) 0.303(15) 0.023(5) 0.088(7) 0.129(9)

loop_
_atom_type_symbol
_atom_type_description
_atom_type_scat_dispersion_real
_atom_type_scat_dispersion_imag
_atom_type_scat_source
C C 0.0033 0.0016 'International Tables Vol C Tables 4.2.6.8 and 6.1.1.4'
Co Co 0.3494 0.9721 'International Tables Vol C Tables 4.2.6.8 and 6.1.1.4'
Cl Cl 0.1484 0.1585 'International Tables Vol C Tables 4.2.6.8 and 6.1.1.4'
O O 0.0106 0.0060 'International Tables Vol C Tables 4.2.6.8 and 6.1.1.4'
N N 0.0061 0.0033 'International Tables Vol C Tables 4.2.6.8 and 6.1.1.4'
H H 0.0000 0.0000 'International Tables Vol C Tables 4.2.6.8 and 6.1.1.4'

loop_
_geom_angle_atom_site_label_1
_geom_angle_atom_site_label_2
_geom_angle_atom_site_label_3
_geom_angle_site_symmetry_1
_geom_angle_site_symmetry_3
_geom_angle
_geom_angle_publ_flag
N12 Co1 N13 . . 89.1(2) y
N12 Co1 N15 . . 90.8(2) y
N13 Co1 N15 . . 179.6(2) y
N12 Co1 N14 . . 90.3(2) y
N13 Co1 N14 . . 86.0(2) y
N15 Co1 N14 . . 93.6(2) y
N12 Co1 N16 . . 90.1(2) y
N13 Co1 N16 . . 94.9(2) y
N15 Co1 N16 . . 85.5(2) y
N14 Co1 N16 . . 179.0(2) y
N12 Co1 N11 . . 178.1(2) y
N13 Co1 N11 . . 89.3(2) y
N15 Co1 N11 . . 90.8(2) y
N14 Co1 N11 . . 90.6(2) y
N16 Co1 N11 . . 89.1(2) y
O11B N11 O11A . . 117.4(5) y
O11B N11 Co1 . . 121.7(4) y
O11A N11 Co1 . . 120.8(4) y
O12A N12 O12D . . 115.5(8) n
O12A N12 O12C . . 117.0(8) n
O12D N12 O12C . . 31.4(7) n
O12A N12 Co1 . . 120.4(5) y
O12D N12 Co1 . . 120.6(7) n
O12C N12 Co1 . . 121.0(7) n
C13 N13 Co1 . . 110.4(4) n
N13 C13 C14 . . 107.9(6) n
C14 N14 Co1 . . 108.7(5) n
N14 C14 C13 . . 108.3(6) n
C15 N15 Co1 . . 110.8(4) n
N15 C15 C16 . . 106.3(6) n
C16 N16 Co1 . . 109.8(4) n
N16 C16 C15 . . 109.7(6) n
N21 Co2 N21 . 2 180.0 n
N21 Co2 N23 . 2 89.4(2) n
N21 Co2 N23 2 2 90.6(2) n
N21 Co2 N23 . . 90.6(2) y
N21 Co2 N23 2 . 89.4(2) n
N23 Co2 N23 2 . 180.0 n
N21 Co2 N22 . . 89.8(2) y
N21 Co2 N22 2 . 90.2(2) n
N23 Co2 N22 2 . 94.0(2) n
N23 Co2 N22 . . 86.0(2) y
N21 Co2 N22 . 2 90.2(2) n
N21 Co2 N22 2 2 89.8(2) n
N23 Co2 N22 2 2 86.0(2) n
N23 Co2 N22 . 2 94.0(2) n
N22 Co2 N22 . 2 180.0 n
O21A N21 O21B . . 119.5(5) y
O21A N21 Co2 . . 120.1(4) y
O21B N21 Co2 . . 120.4(4) y
C22 N22 Co2 . . 108.9(4) n
N22 C22 C23 . . 107.4(5) n
C23 N23 Co2 . . 109.9(4) n
N23 C23 C22 . . 107.1(5) n
N31 Co3 N31 2_666 . 180.0000(10) n
N31 Co3 N32 2_666 2_666 89.6(2) n
N31 Co3 N32 . 2_666 90.4(2) n
N31 Co3 N32 2_666 . 90.4(2) n
N31 Co3 N32 . . 89.6(2) y
N32 Co3 N32 2_666 . 180.0000(10) n
N31 Co3 N33 2_666 . 89.4(2) n
N31 Co3 N33 . . 90.6(2) y
N32 Co3 N33 2_666 . 94.2(2) n
N32 Co3 N33 . . 85.8(2) y
N31 Co3 N33 2_666 2_666 90.6(2) n
N31 Co3 N33 . 2_666 89.4(2) n
N32 Co3 N33 2_666 2_666 85.8(2) n
N32 Co3 N33 . 2_666 94.2(2) n
N33 Co3 N33 . 2_666 180.0 n
O31B N31 O31A . . 119.9(6) n
O31B N31 Co3 . . 120.9(5) n
O31A N31 Co3 . . 119.1(5) n
C32B N32 C32A . . 28.7(6) n
C32B N32 Co3 . . 109.0(6) n
C32A N32 Co3 . . 109.5(6) n
C33 C32A N32 . . 112.0(11) n
C33 C32B N32 . . 109.4(10) n
C33 N33 Co3 . . 109.8(4) n
C32A C33 C32B . . 31.1(7) n
C32A C33 N33 . . 116.8(8) n
C32B C33 N33 . . 116.1(8) n
O11 Cl1 O13 . . 113.5(5) n
O11 Cl1 O12 . . 108.1(5) n
O13 Cl1 O12 . . 108.8(5) n
O11 Cl1 O14B . . 102.5(10) n
O13 Cl1 O14B . . 101.7(10) n
O12 Cl1 O14B . . 122.3(14) n
O11 Cl1 O14A . . 114.1(7) n
O13 Cl1 O14A . . 113.7(6) n
O12 Cl1 O14A . . 97.1(8) n
O14B Cl1 O14A . . 25.2(10) n
O23B Cl2 O24 . . 90.9(15) n
O23B Cl2 O21 . . 124.2(13) n
O24 Cl2 O21 . . 106.5(7) n
O23B Cl2 O22 . . 113.4(10) n
O24 Cl2 O22 . . 108.7(4) n
O21 Cl2 O22 . . 110.1(5) n
O23B Cl2 O23A . . 31.9(11) n
O24 Cl2 O23A . . 121.0(10) n
O21 Cl2 O23A . . 101.8(9) n
O22 Cl2 O23A . . 108.2(7) n

loop_
_geom_bond_atom_site_label_1
_geom_bond_atom_site_label_2
_geom_bond_site_symmetry_2
_geom_bond_distance
_geom_bond_publ_flag
Co1 N12 . 1.945(6) y
Co1 N13 . 1.945(5) y
Co1 N15 . 1.946(5) y
Co1 N14 . 1.957(5) y
Co1 N16 . 1.960(5) y
Co1 N11 . 1.975(5) y
N11 O11B . 1.229(7) y
N11 O11A . 1.232(7) y
N12 O12A . 1.205(8) y
N12 O12D . 1.229(13) n
N12 O12C . 1.258(14) n
N13 C13 . 1.484(9) n
C13 C14 . 1.499(12) n
N14 C14 . 1.469(10) n
N15 C15 . 1.468(10) n
C15 C16 . 1.506(12) n
N16 C16 . 1.491(10) n
Co2 N21 . 1.932(5) y
Co2 N21 2 1.932(5) n
Co2 N23 2 1.947(5) n
Co2 N23 . 1.947(5) y
Co2 N22 . 1.949(5) y
Co2 N22 2 1.949(5) n
N21 O21A . 1.224(7) y
N21 O21B . 1.230(7) y
N22 C22 . 1.486(8) n
C22 C23 . 1.500(9) n
N23 C23 . 1.485(8) n
Co3 N31 2_666 1.924(5) n
Co3 N31 . 1.924(5) y
Co3 N32 2_666 1.950(5) n
Co3 N32 . 1.950(5) y
Co3 N33 . 1.953(5) y
Co3 N33 2_666 1.953(5) n
N31 O31B . 1.229(7) y
N31 O31A . 1.233(8) y
N32 C32B . 1.499(13) n
N32 C32A . 1.502(15) n
C32A C33 . 1.361(16) n
C32B C33 . 1.410(15) n
N33 C33 . 1.444(10) n
Cl1 O11 . 1.398(7) n
Cl1 O13 . 1.409(6) n
Cl1 O12 . 1.411(7) n
Cl1 O14B . 1.42(2) n
Cl1 O14A . 1.477(13) n
Cl2 O23B . 1.35(2) n
Cl2 O24 . 1.405(8) n
Cl2 O21 . 1.411(8) n
Cl2 O22 . 1.438(6) n
Cl2 O23A . 1.448(16) n

loop_
_geom_hbond_atom_site_label_D
_geom_hbond_atom_site_label_H
_geom_hbond_atom_site_label_A
_geom_hbond_site_symmetry_A
_geom_hbond_distance_DH
_geom_hbond_distance_HA
_geom_hbond_distance_DA
_geom_hbond_angle_DHA
N13 H13A O31A . 0.90 2.08 2.973(7) 170.2
N14 H14A O21A 1_565 0.90 2.17 3.037(8) 161.0
N15 H15A O24 1_665 0.90 2.09 2.969(10) 164.3
